data_2226728
loop_
_publ_author_name
'Hu, Dong-Yue'

_publ_section_title
;
 4-(2-Carboxyvinyl)pyridinium iodide
;
_journal_coeditor_code XU2766
_journal_issue 7
_journal_name_full 'Acta Crystallographica Section E'
_journal_page_first o1639
_journal_paper_doi 10.1107/S1600536810021501
_journal_volume 66
_journal_year 2010
_chemical_formula_iupac 'C8 H8 N O2 +, I -'
_chemical_formula_moiety 'C8 H8 N O2 +, I -'
_chemical_formula_sum 'C8 H8 I N O2'
_chemical_formula_weight 277.05
_chemical_name_systematic
;
4-(2-Carboxyvinyl)pyridinium iodide
;
_space_group_IT_number 14
_symmetry_cell_setting monoclinic
_symmetry_space_group_name_Hall '-P 2yn'
_symmetry_space_group_name_H-M 'P 1 21/n 1'
_atom_sites_solution_hydrogens geom
_atom_sites_solution_primary direct
_atom_sites_solution_secondary difmap
_audit_creation_method SHELXL-97
_cell_angle_alpha 90.00
_cell_angle_beta 101.48(3)
_cell_angle_gamma 90.00
_cell_formula_units_Z 4
_cell_length_a 4.9685(10)
_cell_length_b 15.494(3)
_cell_length_c 12.123(2)
_cell_measurement_reflns_used 1866
_cell_measurement_temperature 293(2)
_cell_measurement_theta_max 27.0
_cell_measurement_theta_min 3.2
_cell_volume 914.6(3)
_computing_cell_refinement 'CrystalClear (Rigaku, 2005)'
_computing_data_collection 'CrystalClear (Rigaku, 2005)'
_computing_data_reduction 'CrystalClear (Rigaku, 2005)'
_computing_molecular_graphics 'SHELXTL (Sheldrick, 2008)'
_computing_publication_material 'PRPKAPPA (Ferguson, 1999)'
_computing_structure_refinement 'SHELXL97 (Sheldrick, 2008)'
_computing_structure_solution 'SHELXS97 (Sheldrick, 2008)'
_diffrn_ambient_temperature 293(2)
_diffrn_detector_area_resol_mean 13.6612
_diffrn_measured_fraction_theta_full 0.999
_diffrn_measured_fraction_theta_max 0.999
_diffrn_measurement_device_type 'Rigaku SCXmini'
_diffrn_measurement_method '\w scan'
_diffrn_radiation_monochromator graphite
_diffrn_radiation_source 'fine-focus sealed tube'
_diffrn_radiation_type MoK\a
_diffrn_radiation_wavelength 0.71073
_diffrn_reflns_av_R_equivalents 0.0464
_diffrn_reflns_av_sigmaI/netI 0.0349
_diffrn_reflns_limit_h_max 6
_diffrn_reflns_limit_h_min -6
_diffrn_reflns_limit_k_max 20
_diffrn_reflns_limit_k_min -20
_diffrn_reflns_limit_l_max 15
_diffrn_reflns_limit_l_min -15
_diffrn_reflns_number 9130
_diffrn_reflns_theta_full 27.48
_diffrn_reflns_theta_max 27.48
_diffrn_reflns_theta_min 3.14
_diffrn_standards_number 0
_exptl_absorpt_coefficient_mu 3.460
_exptl_absorpt_correction_T_max 0.518
_exptl_absorpt_correction_T_min 0.492
_exptl_absorpt_correction_type multi-scan
_exptl_absorpt_process_details '(CrystalClear; Rigaku, 2005)'
_exptl_crystal_colour orange
_exptl_crystal_density_diffrn 2.012
_exptl_crystal_density_method 'not measured'
_exptl_crystal_description Prism
_exptl_crystal_F_000 528.0
_exptl_crystal_size_max 0.2000
_exptl_crystal_size_mid 0.2000
_exptl_crystal_size_min 0.2000
_refine_diff_density_max 0.539
_refine_diff_density_min -0.487
_refine_ls_extinction_method none
_refine_ls_goodness_of_fit_ref 1.111
_refine_ls_hydrogen_treatment constr
_refine_ls_matrix_type full
_refine_ls_number_parameters 110
_refine_ls_number_reflns 2099
_refine_ls_number_restraints 0
_refine_ls_restrained_S_all 1.111
_refine_ls_R_factor_all 0.0356
_refine_ls_R_factor_gt 0.0280
_refine_ls_shift/su_max 0.001
_refine_ls_shift/su_mean 0.000
_refine_ls_structure_factor_coef Fsqd
_refine_ls_weighting_details 'calc w=1/[\s^2^(Fo^2^)+(0.0215P)^2^+0.0886P] where P=(Fo^2^+2Fc^2^)/3'
_refine_ls_weighting_scheme calc
_refine_ls_wR_factor_gt 0.0614
_refine_ls_wR_factor_ref 0.0641
_reflns_number_gt 1786
_reflns_number_total 2101
_reflns_threshold_expression I>2sigma(I)
_cod_data_source_file xu2766.cif
_cod_data_source_block I
_cod_original_sg_symbol_H-M 'P 21/n'
_cod_database_code 2226728
_cod_database_fobs_code 2226728

loop_
_symmetry_equiv_pos_as_xyz
'x, y, z'
'-x+1/2, y+1/2, -z+1/2'
'-x, -y, -z'
'x-1/2, -y-1/2, z-1/2'

loop_
_atom_site_type_symbol
_atom_site_label
_atom_site_fract_x
_atom_site_fract_y
_atom_site_fract_z
_atom_site_U_iso_or_equiv
_atom_site_adp_type
_atom_site_calc_flag
_atom_site_refinement_flags
_atom_site_occupancy
_atom_site_disorder_assembly
_atom_site_disorder_group
N N1 0.8838(5) 0.62959(16) 0.6895(2) 0.0397(6) Uani d . 1 . .
H H1 1.0091 0.5971 0.7275 0.048 Uiso calc R 1 . .
C C8 0.0739(7) 0.91308(18) 0.4041(3) 0.0371(7) Uani d . 1 . .
C C3 0.7164(6) 0.76753(19) 0.6401(3) 0.0387(7) Uani d . 1 . .
H H3 0.7325 0.8271 0.6486 0.046 Uiso calc R 1 . .
C C6 0.2864(6) 0.78463(18) 0.4944(3) 0.0362(7) Uani d . 1 . .
H H6 0.1361 0.7556 0.4527 0.043 Uiso calc R 1 . .
C C4 0.4734(6) 0.64341(19) 0.5602(3) 0.0396(8) Uani d . 1 . .
H H4 0.3229 0.6179 0.5138 0.048 Uiso calc R 1 . .
C C5 0.4953(6) 0.73228(18) 0.5661(2) 0.0321(6) Uani d . 1 . .
C C2 0.9097(6) 0.7147(2) 0.7004(3) 0.0423(8) Uani d . 1 . .
H H2 1.0602 0.7382 0.7492 0.051 Uiso calc R 1 . .
C C1 0.6722(7) 0.59325(19) 0.6224(3) 0.0447(8) Uani d . 1 . .
H H1A 0.6590 0.5334 0.6176 0.054 Uiso calc R 1 . .
O O1 0.1334(5) 0.99482(13) 0.3899(2) 0.0527(7) Uani d . 1 . .
H H1B 0.0129 1.0164 0.3417 0.079 Uiso calc R 1 . .
O O2 -0.1307(4) 0.87875(15) 0.3553(2) 0.0545(7) Uani d . 1 . .
C C9 0.2913(6) 0.8691(2) 0.4834(3) 0.0377(7) Uani d . 1 . .
H H9 0.4334 0.9009 0.5262 0.045 Uiso calc R 1 . .
I I1 1.17185(4) 0.413232(12) 0.682811(18) 0.04391(10) Uani d . 1 . .

loop_
_atom_site_aniso_label
_atom_site_aniso_U_11
_atom_site_aniso_U_22
_atom_site_aniso_U_33
_atom_site_aniso_U_12
_atom_site_aniso_U_13
_atom_site_aniso_U_23
N1 0.0317(13) 0.0381(14) 0.0457(16) 0.0063(12) -0.0011(12) 0.0076(12)
C8 0.0352(17) 0.0361(17) 0.0362(18) 0.0011(13) -0.0017(14) 0.0004(13)
C3 0.0338(16) 0.0316(15) 0.0467(18) -0.0007(13) -0.0019(13) -0.0005(14)
C6 0.0326(16) 0.0378(16) 0.0348(17) -0.0021(13) -0.0019(13) -0.0013(13)
C4 0.0345(17) 0.0370(16) 0.0425(19) -0.0007(13) -0.0042(14) -0.0072(14)
C5 0.0296(14) 0.0357(15) 0.0290(16) 0.0020(12) 0.0011(12) 0.0011(12)
C2 0.0324(16) 0.0444(18) 0.044(2) -0.0041(14) -0.0058(14) 0.0001(15)
C1 0.047(2) 0.0318(17) 0.052(2) -0.0002(14) 0.0021(17) 0.0012(14)
O1 0.0523(15) 0.0370(12) 0.0579(16) -0.0062(11) -0.0152(12) 0.0125(11)
O2 0.0441(14) 0.0390(12) 0.0663(17) -0.0051(11) -0.0227(12) 0.0069(12)
C9 0.0330(16) 0.0394(17) 0.0350(17) -0.0017(13) -0.0067(13) 0.0005(13)
I1 0.04248(15) 0.03397(14) 0.04898(17) -0.00119(9) -0.00609(11) -0.00440(9)

loop_
_atom_type_symbol
_atom_type_description
_atom_type_scat_dispersion_real
_atom_type_scat_dispersion_imag
_atom_type_scat_source
C C 0.0033 0.0016 'International Tables Vol C Tables 4.2.6.8 and 6.1.1.4'
H H 0.0000 0.0000 'International Tables Vol C Tables 4.2.6.8 and 6.1.1.4'
N N 0.0061 0.0033 'International Tables Vol C Tables 4.2.6.8 and 6.1.1.4'
O O 0.0106 0.0060 'International Tables Vol C Tables 4.2.6.8 and 6.1.1.4'
I I -0.4742 1.8119 'International Tables Vol C Tables 4.2.6.8 and 6.1.1.4'

loop_
_geom_angle_atom_site_label_1
_geom_angle_atom_site_label_2
_geom_angle_atom_site_label_3
_geom_angle_site_symmetry_1
_geom_angle_site_symmetry_3
_geom_angle
_geom_angle_publ_flag
C1 N1 C2 . . 122.3(3) ?
C1 N1 H1 . . 118.9 ?
C2 N1 H1 . . 118.9 ?
O2 C8 O1 . . 123.6(3) ?
O2 C8 C9 . . 124.2(3) ?
O1 C8 C9 . . 112.2(3) ?
C2 C3 C5 . . 119.7(3) ?
C2 C3 H3 . . 120.1 ?
C5 C3 H3 . . 120.1 ?
C9 C6 C5 . . 126.0(3) ?
C9 C6 H6 . . 117.0 ?
C5 C6 H6 . . 117.0 ?
C1 C4 C5 . . 120.0(3) ?
C1 C4 H4 . . 120.0 ?
C5 C4 H4 . . 120.0 ?
C4 C5 C3 . . 118.0(3) ?
C4 C5 C6 . . 118.9(3) ?
C3 C5 C6 . . 123.0(3) ?
N1 C2 C3 . . 120.0(3) ?
N1 C2 H2 . . 120.0 ?
C3 C2 H2 . . 120.0 ?
N1 C1 C4 . . 119.9(3) ?
N1 C1 H1A . . 120.0 ?
C4 C1 H1A . . 120.0 ?
C8 O1 H1B . . 109.5 ?
C6 C9 C8 . . 120.2(3) ?
C6 C9 H9 . . 119.9 ?
C8 C9 H9 . . 119.9 ?

loop_
_geom_bond_atom_site_label_1
_geom_bond_atom_site_label_2
_geom_bond_site_symmetry_2
_geom_bond_distance
_geom_bond_publ_flag
N1 C1 . 1.321(4) ?
N1 C2 . 1.330(4) ?
N1 H1 . 0.8600 ?
C8 O2 . 1.195(4) ?
C8 O1 . 1.319(3) ?
C8 C9 . 1.464(4) ?
C3 C2 . 1.359(4) ?
C3 C5 . 1.385(4) ?
C3 H3 . 0.9300 ?
C6 C9 . 1.316(4) ?
C6 C5 . 1.460(4) ?
C6 H6 . 0.9300 ?
C4 C1 . 1.360(4) ?
C4 C5 . 1.382(4) ?
C4 H4 . 0.9300 ?
C2 H2 . 0.9300 ?
C1 H1A . 0.9300 ?
O1 H1B . 0.8200 ?
C9 H9 . 0.9300 ?

loop_
_geom_hbond_atom_site_label_D
_geom_hbond_atom_site_label_H
_geom_hbond_atom_site_label_A
_geom_hbond_site_symmetry_A
_geom_hbond_distance_DH
_geom_hbond_distance_HA
_geom_hbond_distance_DA
_geom_hbond_angle_DHA
_geom_hbond_publ_flag
N1 H1 I1 . 0.86 3.04 3.652(3) 130 y
N1 H1 O2 4_776 0.86 2.15 2.819(3) 134 y
O1 H1B I1 4_475 0.82 2.54 3.362(2) 175 y

loop_
_cod_related_entry_id
_cod_related_entry_database
_cod_related_entry_code
1 ChemSpider 30656140
